data_4514297
loop_
_publ_author_name
'Liu, Guofeng'
'Li, Xin'
'Sheng, Jianhui'
'Li, Pei-Zhou'
'Ong, Wee Kong'
'Phua, Soo Zeng Fiona'
'\%Agren, Hans'
'Zhu, Liangliang'
'Zhao, Yanli'

_publ_section_title
;
 Helicity Inversion of Supramolecular Hydrogels Induced by Achiral
 Substituents.
;
_journal_issue 12
_journal_name_full 'ACS nano'
_journal_page_first 11880
_journal_page_last 11889
_journal_paper_doi 10.1021/acsnano.7b06097
_journal_volume 11
_journal_year 2017
_chemical_formula_sum 'C34 H38 N2 O8'
_chemical_formula_weight 602.66
_chemical_name_systematic
; 
 ? 
;
_space_group_IT_number 4
_symmetry_cell_setting monoclinic
_symmetry_space_group_name_Hall 'P 2yb'
_symmetry_space_group_name_H-M 'P 1 21 1'
_atom_sites_solution_hydrogens geom
_atom_sites_solution_primary direct
_atom_sites_solution_secondary difmap
_audit_creation_method SHELXL-97
_cell_angle_alpha 90.00
_cell_angle_beta 95.706(4)
_cell_angle_gamma 90.00
_cell_formula_units_Z 2
_cell_length_a 12.7269(6)
_cell_length_b 7.5870(3)
_cell_length_c 16.4750(7)
_cell_measurement_reflns_used 341
_cell_measurement_temperature 293(2)
_cell_measurement_theta_max 71.43
_cell_measurement_theta_min 3.17
_cell_volume 1582.93(12)
_computing_cell_refinement
;
CrysAlisPro, Agilent Technologies,
Version 1.171.36.28 (release 01-02-2013 CrysAlis171 .NET)
;
_computing_data_collection
;
CrysAlisPro, Agilent Technologies,
Version 1.171.36.28 (release 01-02-2013 CrysAlis171 .NET)
;
_computing_data_reduction
;
CrysAlisPro, Agilent Technologies,
Version 1.171.36.28 (release 01-02-2013 CrysAlis171 .NET)
;
_computing_molecular_graphics
;
O. V. Dolomanov, L. J. Bourhis, R. J. Gildea, J. A. K. Howard and H. Puschmann,
OLEX2: a complete structure solution, refinement and analysis program.
J. Appl. Cryst. (2009). 42, 339-341.
;
_computing_publication_material
;
O. V. Dolomanov, L. J. Bourhis, R. J. Gildea, J. A. K. Howard and H. Puschmann,
OLEX2: a complete structure solution, refinement and analysis program.
J. Appl. Cryst. (2009). 42, 339-341.
;
_computing_structure_refinement 'SHELXL-97 (Sheldrick, 1997)'
_computing_structure_solution 'SHELXS-97 (Sheldrick, 1990)'
_diffrn_ambient_temperature 293(2)
_diffrn_measured_fraction_theta_full 0.964
_diffrn_measured_fraction_theta_max 0.964
_diffrn_measurement_device_type 'SuperNova, Dual, Cu at zero, Atlas'
_diffrn_measurement_method '\w scans'
_diffrn_radiation_monochromator graphite
_diffrn_radiation_source 'fine-focus sealed tube'
_diffrn_radiation_type CuK\a
_diffrn_radiation_wavelength 1.54184
_diffrn_reflns_av_R_equivalents 0.0371
_diffrn_reflns_av_sigmaI/netI 0.0398
_diffrn_reflns_limit_h_max 15
_diffrn_reflns_limit_h_min -14
_diffrn_reflns_limit_k_max 9
_diffrn_reflns_limit_k_min -5
_diffrn_reflns_limit_l_max 20
_diffrn_reflns_limit_l_min -19
_diffrn_reflns_number 6271
_diffrn_reflns_theta_full 73.34
_diffrn_reflns_theta_max 73.34
_diffrn_reflns_theta_min 4.19
_diffrn_standards_interval_count 0
_diffrn_standards_interval_time 0
_diffrn_standards_number 4146
_exptl_absorpt_coefficient_mu 0.740
_exptl_absorpt_correction_T_max 0.929
_exptl_absorpt_correction_T_min 0.899
_exptl_absorpt_correction_type multi-scan
_exptl_absorpt_process_details SADABS
_exptl_crystal_colour Colorless
_exptl_crystal_density_diffrn 1.264
_exptl_crystal_density_method 'not measured'
_exptl_crystal_description Block
_exptl_crystal_F_000 640
_exptl_crystal_size_max 0.24
_exptl_crystal_size_mid 0.12
_exptl_crystal_size_min 0.10
_refine_diff_density_max 0.234
_refine_diff_density_min -0.202
_refine_diff_density_rms 0.041
_refine_ls_abs_structure_details 'Flack H D (1983), Acta Cryst. A39, 876-881'
_refine_ls_abs_structure_Flack 0.10(19)
_refine_ls_extinction_method none
_refine_ls_goodness_of_fit_ref 1.087
_refine_ls_hydrogen_treatment mixed
_refine_ls_matrix_type full
_refine_ls_number_parameters 417
_refine_ls_number_reflns 4146
_refine_ls_number_restraints 5
_refine_ls_restrained_S_all 1.087
_refine_ls_R_factor_all 0.0437
_refine_ls_R_factor_gt 0.0377
_refine_ls_shift/su_max 0.038
_refine_ls_shift/su_mean 0.003
_refine_ls_structure_factor_coef Fsqd
_refine_ls_weighting_details 'calc w=1/[\s^2^(Fo^2^)+(0.0554P)^2^+0.0000P] where P=(Fo^2^+2Fc^2^)/3'
_refine_ls_weighting_scheme calc
_refine_ls_wR_factor_gt 0.0951
_refine_ls_wR_factor_ref 0.1010
_reflns_number_gt 3772
_reflns_number_total 4146
_reflns_threshold_expression >2sigma(I)
_cod_data_source_file nn7b06097_si_002.cif
_cod_data_source_block 161128a-gf1
_cod_depositor_comments
;
The following automatic conversions were performed:

'_symmetry_cell_setting' value 'Monoclinic' changed to 'monoclinic'
according to
/home/data/users/saulius/crontab/automatic-downloads/rss-feeds/ACS/lib/dictionaries/cif_core.dic
dictionary named 'cif_core.dic' version 2.4.2 from 2011-04-26.

'_exptl_absorpt_correction_type' value 'Multi-scan' changed to
'multi-scan' according to
/home/data/users/saulius/crontab/automatic-downloads/rss-feeds/ACS/lib/dictionaries/cif_core.dic
dictionary named 'cif_core.dic' version 2.4.2 from 2011-04-26.

Automatic conversion script
Id: cif_fix_values 4973 2017-02-22 13:04:09Z antanas 

 Adding full bibliography for 4514296--4514297.cif.
;
_cod_original_cell_volume 1582.94(11)
_cod_original_sg_symbol_H-M P21
_cod_database_code 4514297

loop_
_symmetry_equiv_pos_as_xyz
'x, y, z'
'-x, y+1/2, -z'

loop_
_atom_site_label
_atom_site_type_symbol
_atom_site_fract_x
_atom_site_fract_y
_atom_site_fract_z
_atom_site_U_iso_or_equiv
_atom_site_adp_type
_atom_site_occupancy
_atom_site_symmetry_multiplicity
_atom_site_calc_flag
_atom_site_refinement_flags
O1 O 0.26446(14) 1.0259(2) 0.38957(11) 0.0243(4) Uani 1 1 d .
O7 O 0.93239(14) 0.6307(2) 0.58953(11) 0.0221(4) Uani 1 1 d D
O5 O 0.00701(15) 0.0525(2) 0.55926(10) 0.0268(4) Uani 1 1 d .
O2 O 0.23471(14) 0.1939(2) 0.62070(11) 0.0247(4) Uani 1 1 d .
O8 O 0.57112(14) 0.5775(2) 0.40473(11) 0.0234(4) Uani 1 1 d D
O3 O 0.52571(17) 1.2825(2) 0.32829(11) 0.0315(4) Uani 1 1 d .
H3 H 0.5414 1.3723 0.3544 0.047 Uiso 1 1 calc R
O4 O 0.47860(14) 1.1894(2) 0.44765(10) 0.0265(4) Uani 1 1 d .
O6 O -0.01126(17) -0.0892(2) 0.67532(11) 0.0307(4) Uani 1 1 d .
H6 H -0.0257 -0.1724 0.6445 0.046 Uiso 1 1 calc R
N2 N 0.08860(16) 0.3469(3) 0.64150(12) 0.0192(4) Uani 1 1 d .
H2 H 0.0534 0.4436 0.6350 0.023 Uiso 1 1 calc R
N1 N 0.41350(16) 0.8674(3) 0.38249(12) 0.0203(4) Uani 1 1 d .
H1 H 0.4465 0.7724 0.3980 0.024 Uiso 1 1 calc R
C1 C 0.31709(19) 0.8905(3) 0.40633(14) 0.0190(5) Uani 1 1 d .
C18 C 0.01281(19) 0.0495(3) 0.63262(15) 0.0201(5) Uani 1 1 d .
C8 C 0.1801(2) 0.3283(3) 0.60844(14) 0.0191(5) Uani 1 1 d .
C2 C 0.27826(19) 0.7433(3) 0.45657(14) 0.0187(5) Uani 1 1 d .
C10 C 0.48900(19) 1.1647(3) 0.37623(15) 0.0199(5) Uani 1 1 d .
C4 C 0.19029(19) 0.6522(3) 0.57278(15) 0.0198(5) Uani 1 1 d .
H4 H 0.1535 0.6803 0.6171 0.024 Uiso 1 1 calc R
C12 C 0.3813(2) 0.8354(3) 0.20668(14) 0.0256(5) Uani 1 1 d .
C3 C 0.22255(19) 0.7851(3) 0.52317(14) 0.0198(5) Uani 1 1 d .
H3A H 0.2072 0.9020 0.5341 0.024 Uiso 1 1 calc R
C5 C 0.21282(19) 0.4755(3) 0.55645(15) 0.0186(5) Uani 1 1 d .
C19 C 0.04906(19) 0.2037(3) 0.68826(14) 0.0199(5) Uani 1 1 d .
H19 H 0.1069 0.1623 0.7273 0.024 Uiso 1 1 calc R
C6 C 0.26712(19) 0.4348(3) 0.48940(15) 0.0210(5) Uani 1 1 d .
H6A H 0.2818 0.3178 0.4781 0.025 Uiso 1 1 calc R
C31 C 0.6880(2) 0.1963(4) 0.16107(17) 0.0310(6) Uani 1 1 d .
C7 C 0.29936(19) 0.5676(3) 0.43940(15) 0.0203(5) Uani 1 1 d .
H7 H 0.3350 0.5393 0.3945 0.024 Uiso 1 1 calc R
C9 C 0.4670(2) 0.9885(3) 0.33277(15) 0.0213(5) Uani 1 1 d .
H9 H 0.5361 0.9361 0.3265 0.026 Uiso 1 1 calc R
C21 C -0.0053(2) 0.3913(3) 0.80491(15) 0.0248(5) Uani 1 1 d .
C20 C -0.0414(2) 0.2654(3) 0.73648(15) 0.0236(5) Uani 1 1 d .
H20A H -0.0946 0.3231 0.6995 0.028 Uiso 1 1 calc R
H20B H -0.0738 0.1633 0.7592 0.028 Uiso 1 1 calc R
C11 C 0.4117(2) 1.0116(3) 0.24585(15) 0.0256(5) Uani 1 1 d .
H11A H 0.3487 1.0829 0.2481 0.031 Uiso 1 1 calc R
H11B H 0.4585 1.0734 0.2126 0.031 Uiso 1 1 calc R
C17 C 0.4530(2) 0.6995(4) 0.20245(16) 0.0308(6) Uani 1 1 d .
H17 H 0.5230 0.7162 0.2230 0.037 Uiso 1 1 calc R
C13 C 0.2769(2) 0.8081(4) 0.17475(16) 0.0322(6) Uani 1 1 d .
H13 H 0.2278 0.8984 0.1767 0.039 Uiso 1 1 calc R
C26 C 0.0491(2) 0.3306(4) 0.87669(16) 0.0319(6) Uani 1 1 d .
H26 H 0.0624 0.2107 0.8834 0.038 Uiso 1 1 calc R
C33 C 0.6329(3) 0.3320(4) 0.03113(18) 0.0384(7) Uani 1 1 d .
H33 H 0.6028 0.3208 -0.0224 0.046 Uiso 1 1 calc R
C32 C 0.6429(2) 0.1842(4) 0.08103(17) 0.0348(6) Uani 1 1 d .
H32 H 0.6190 0.0756 0.0605 0.042 Uiso 1 1 calc R
C28 C 0.6671(2) 0.4958(4) 0.0599(2) 0.0389(7) Uani 1 1 d .
C30 C 0.7199(2) 0.3604(4) 0.19035(18) 0.0356(6) Uani 1 1 d .
H30 H 0.7485 0.3719 0.2443 0.043 Uiso 1 1 calc R
C22 C -0.0257(3) 0.5701(4) 0.79729(17) 0.0347(7) Uani 1 1 d .
H22 H -0.0637 0.6126 0.7502 0.042 Uiso 1 1 calc R
C16 C 0.4219(3) 0.5381(4) 0.16785(18) 0.0386(7) Uani 1 1 d .
H16 H 0.4709 0.4480 0.1652 0.046 Uiso 1 1 calc R
C34 C 0.7047(3) 0.0341(4) 0.21343(19) 0.0394(7) Uani 1 1 d .
H34A H 0.7765 -0.0048 0.2136 0.059 Uiso 1 1 calc R
H34B H 0.6580 -0.0576 0.1919 0.059 Uiso 1 1 calc R
H34C H 0.6904 0.0612 0.2682 0.059 Uiso 1 1 calc R
C15 C 0.3182(3) 0.5125(4) 0.13751(18) 0.0409(7) Uani 1 1 d .
H15 H 0.2970 0.4040 0.1152 0.049 Uiso 1 1 calc R
C29 C 0.7100(3) 0.5073(4) 0.1411(2) 0.0415(7) Uani 1 1 d .
H29 H 0.7322 0.6162 0.1623 0.050 Uiso 1 1 calc R
C25 C 0.0842(3) 0.4475(5) 0.93882(19) 0.0430(8) Uani 1 1 d .
H25 H 0.1207 0.4050 0.9865 0.052 Uiso 1 1 calc R
C24 C 0.0652(3) 0.6252(5) 0.9301(2) 0.0456(8) Uani 1 1 d .
H24 H 0.0893 0.7033 0.9714 0.055 Uiso 1 1 calc R
C14 C 0.2456(3) 0.6475(5) 0.14013(18) 0.0401(7) Uani 1 1 d .
H14 H 0.1759 0.6307 0.1187 0.048 Uiso 1 1 calc R
C23 C 0.0096(3) 0.6870(4) 0.85882(18) 0.0446(8) Uani 1 1 d .
H23 H -0.0040 0.8069 0.8524 0.054 Uiso 1 1 calc R
C27 C 0.6585(4) 0.6551(5) 0.0046(3) 0.0654(11) Uani 1 1 d .
H27A H 0.7105 0.6475 -0.0336 0.098 Uiso 1 1 calc R
H27B H 0.6701 0.7601 0.0368 0.098 Uiso 1 1 calc R
H27C H 0.5893 0.6589 -0.0244 0.098 Uiso 1 1 calc R
H8A H 0.6368(16) 0.615(4) 0.3988(19) 0.033(9) Uiso 1 1 d D
H7A H 0.952(3) 0.622(5) 0.5385(13) 0.039(9) Uiso 1 1 d D
H8B H 0.565(3) 0.586(4) 0.4595(12) 0.034(9) Uiso 1 1 d D
H7B H 0.8670(19) 0.584(5) 0.595(2) 0.055(11) Uiso 1 1 d D

loop_
_atom_site_aniso_label
_atom_site_aniso_U_11
_atom_site_aniso_U_22
_atom_site_aniso_U_33
_atom_site_aniso_U_23
_atom_site_aniso_U_13
_atom_site_aniso_U_12
O1 0.0235(9) 0.0196(9) 0.0307(9) 0.0034(7) 0.0068(7) 0.0030(7)
O7 0.0233(9) 0.0199(8) 0.0236(9) -0.0031(7) 0.0049(7) -0.0013(7)
O5 0.0329(10) 0.0273(8) 0.0205(8) 0.0010(7) 0.0040(7) -0.0046(8)
O2 0.0262(9) 0.0176(8) 0.0320(9) 0.0031(7) 0.0111(7) 0.0033(7)
O8 0.0226(9) 0.0203(8) 0.0280(9) -0.0018(7) 0.0061(7) -0.0038(7)
O3 0.0500(12) 0.0191(8) 0.0274(9) -0.0019(7) 0.0131(9) -0.0117(9)
O4 0.0322(10) 0.0250(8) 0.0233(8) -0.0011(8) 0.0071(7) -0.0059(8)
O6 0.0540(12) 0.0149(8) 0.0242(9) -0.0002(7) 0.0081(9) -0.0082(9)
N2 0.0200(10) 0.0142(9) 0.0245(10) 0.0013(8) 0.0071(8) 0.0002(8)
N1 0.0236(10) 0.0146(9) 0.0236(10) 0.0021(8) 0.0073(8) -0.0009(8)
C1 0.0192(11) 0.0171(10) 0.0208(11) 0.0002(9) 0.0021(9) -0.0011(9)
C18 0.0205(11) 0.0172(10) 0.0233(11) 0.0003(10) 0.0054(9) 0.0003(10)
C8 0.0208(11) 0.0146(10) 0.0221(11) -0.0014(9) 0.0039(9) -0.0009(9)
C2 0.0169(11) 0.0184(11) 0.0210(11) 0.0011(9) 0.0030(9) -0.0023(9)
C10 0.0178(11) 0.0177(11) 0.0250(11) 0.0018(10) 0.0054(9) 0.0004(9)
C4 0.0201(11) 0.0184(11) 0.0215(11) -0.0014(9) 0.0050(9) 0.0005(9)
C12 0.0346(14) 0.0255(12) 0.0179(11) 0.0009(10) 0.0080(10) -0.0057(11)
C3 0.0195(11) 0.0136(10) 0.0268(12) -0.0018(9) 0.0043(10) -0.0013(9)
C5 0.0162(11) 0.0187(11) 0.0214(11) 0.0017(9) 0.0037(9) -0.0027(9)
C19 0.0223(11) 0.0168(10) 0.0213(11) 0.0012(9) 0.0052(9) -0.0020(10)
C6 0.0222(11) 0.0149(10) 0.0263(12) 0.0003(9) 0.0048(10) -0.0013(9)
C31 0.0296(13) 0.0334(13) 0.0316(13) 0.0023(12) 0.0102(11) 0.0018(12)
C7 0.0204(11) 0.0184(10) 0.0233(11) -0.0019(9) 0.0084(9) -0.0019(10)
C9 0.0240(12) 0.0175(10) 0.0234(12) -0.0002(9) 0.0067(10) -0.0019(10)
C21 0.0270(12) 0.0250(11) 0.0244(12) -0.0023(10) 0.0126(10) -0.0062(11)
C20 0.0270(13) 0.0218(11) 0.0235(11) -0.0023(10) 0.0104(10) -0.0052(10)
C11 0.0325(13) 0.0226(11) 0.0224(11) 0.0024(10) 0.0062(10) -0.0023(11)
C17 0.0362(14) 0.0295(13) 0.0270(12) -0.0014(11) 0.0046(11) -0.0003(13)
C13 0.0347(15) 0.0365(14) 0.0270(13) -0.0052(11) 0.0104(11) -0.0005(12)
C26 0.0381(15) 0.0293(13) 0.0294(13) -0.0004(11) 0.0080(12) 0.0042(12)
C33 0.0483(18) 0.0387(15) 0.0284(14) 0.0027(13) 0.0053(13) 0.0040(14)
C32 0.0437(16) 0.0293(13) 0.0323(14) -0.0029(12) 0.0087(13) -0.0001(13)
C28 0.0372(16) 0.0368(15) 0.0431(17) 0.0092(14) 0.0067(13) 0.0009(13)
C30 0.0350(15) 0.0408(16) 0.0307(14) 0.0016(13) 0.0014(12) -0.0007(13)
C22 0.0538(18) 0.0257(12) 0.0256(13) 0.0000(11) 0.0089(13) -0.0065(13)
C16 0.0536(19) 0.0301(14) 0.0333(14) -0.0041(12) 0.0101(14) 0.0011(14)
C34 0.0429(17) 0.0383(16) 0.0378(15) 0.0069(14) 0.0079(13) 0.0041(14)
C15 0.0565(19) 0.0344(15) 0.0342(15) -0.0158(13) 0.0160(14) -0.0173(15)
C29 0.0438(17) 0.0305(14) 0.0494(18) -0.0021(14) 0.0011(14) -0.0045(13)
C25 0.0488(18) 0.0518(18) 0.0283(14) -0.0097(14) 0.0039(14) 0.0062(16)
C24 0.058(2) 0.0481(17) 0.0311(15) -0.0152(14) 0.0071(15) -0.0118(16)
C14 0.0378(16) 0.0528(18) 0.0311(14) -0.0155(14) 0.0100(13) -0.0161(15)
C23 0.075(2) 0.0248(13) 0.0356(15) -0.0077(13) 0.0154(16) -0.0079(16)
C27 0.077(3) 0.047(2) 0.070(3) 0.026(2) -0.001(2) -0.007(2)

loop_
_atom_type_symbol
_atom_type_description
_atom_type_scat_dispersion_real
_atom_type_scat_dispersion_imag
_atom_type_scat_source
C C 0.0181 0.0091 'International Tables Vol C Tables 4.2.6.8 and 6.1.1.4'
H H 0.0000 0.0000 'International Tables Vol C Tables 4.2.6.8 and 6.1.1.4'
N N 0.0311 0.0180 'International Tables Vol C Tables 4.2.6.8 and 6.1.1.4'
O O 0.0492 0.0322 'International Tables Vol C Tables 4.2.6.8 and 6.1.1.4'

loop_
_geom_angle_atom_site_label_1
_geom_angle_atom_site_label_2
_geom_angle_atom_site_label_3
_geom_angle
H7A O7 H7B 114(3)
H8A O8 H8B 105(3)
C10 O3 H3 109.5
C18 O6 H6 109.5
C8 N2 C19 119.9(2)
C8 N2 H2 120.1
C19 N2 H2 120.1
C1 N1 C9 125.5(2)
C1 N1 H1 117.2
C9 N1 H1 117.2
O1 C1 N1 122.2(2)
O1 C1 C2 122.5(2)
N1 C1 C2 115.2(2)
O5 C18 O6 123.8(2)
O5 C18 C19 124.9(2)
O6 C18 C19 111.3(2)
O2 C8 N2 121.1(2)
O2 C8 C5 121.7(2)
N2 C8 C5 117.2(2)
C7 C2 C3 119.8(2)
C7 C2 C1 121.2(2)
C3 C2 C1 118.9(2)
O4 C10 O3 124.1(2)
O4 C10 C9 123.9(2)
O3 C10 C9 112.0(2)
C3 C4 C5 120.3(2)
C3 C4 H4 119.9
C5 C4 H4 119.9
C17 C12 C13 118.6(2)
C17 C12 C11 122.4(2)
C13 C12 C11 119.0(2)
C4 C3 C2 120.0(2)
C4 C3 H3A 120.0
C2 C3 H3A 120.0
C6 C5 C4 119.4(2)
C6 C5 C8 118.5(2)
C4 C5 C8 122.1(2)
N2 C19 C18 110.77(19)
N2 C19 C20 111.3(2)
C18 C19 C20 110.3(2)
N2 C19 H19 108.1
C18 C19 H19 108.1
C20 C19 H19 108.1
C7 C6 C5 120.5(2)
C7 C6 H6A 119.7
C5 C6 H6A 119.7
C30 C31 C32 118.1(3)
C30 C31 C34 121.1(3)
C32 C31 C34 120.8(3)
C6 C7 C2 119.9(2)
C6 C7 H7 120.0
C2 C7 H7 120.0
N1 C9 C10 111.43(19)
N1 C9 C11 113.7(2)
C10 C9 C11 112.4(2)
N1 C9 H9 106.2
C10 C9 H9 106.2
C11 C9 H9 106.2
C22 C21 C26 118.4(3)
C22 C21 C20 120.7(3)
C26 C21 C20 120.9(2)
C21 C20 C19 113.0(2)
C21 C20 H20A 109.0
C19 C20 H20A 109.0
C21 C20 H20B 109.0
C19 C20 H20B 109.0
H20A C20 H20B 107.8
C12 C11 C9 111.6(2)
C12 C11 H11A 109.3
C9 C11 H11A 109.3
C12 C11 H11B 109.3
C9 C11 H11B 109.3
H11A C11 H11B 108.0
C12 C17 C16 121.0(3)
C12 C17 H17 119.5
C16 C17 H17 119.5
C14 C13 C12 120.6(3)
C14 C13 H13 119.7
C12 C13 H13 119.7
C21 C26 C25 120.7(3)
C21 C26 H26 119.7
C25 C26 H26 119.7
C28 C33 C32 121.0(3)
C28 C33 H33 119.5
C32 C33 H33 119.5
C31 C32 C33 120.9(3)
C31 C32 H32 119.5
C33 C32 H32 119.5
C33 C28 C29 117.6(3)
C33 C28 C27 120.7(3)
C29 C28 C27 121.7(3)
C29 C30 C31 121.1(3)
C29 C30 H30 119.4
C31 C30 H30 119.4
C21 C22 C23 121.0(3)
C21 C22 H22 119.5
C23 C22 H22 119.5
C15 C16 C17 119.8(3)
C15 C16 H16 120.1
C17 C16 H16 120.1
C31 C34 H34A 109.5
C31 C34 H34B 109.5
H34A C34 H34B 109.5
C31 C34 H34C 109.5
H34A C34 H34C 109.5
H34B C34 H34C 109.5
C16 C15 C14 120.2(3)
C16 C15 H15 119.9
C14 C15 H15 119.9
C30 C29 C28 121.2(3)
C30 C29 H29 119.4
C28 C29 H29 119.4
C24 C25 C26 120.5(3)
C24 C25 H25 119.8
C26 C25 H25 119.8
C25 C24 C23 119.2(3)
C25 C24 H24 120.4
C23 C24 H24 120.4
C15 C14 C13 119.9(3)
C15 C14 H14 120.1
C13 C14 H14 120.0
C22 C23 C24 120.2(3)
C22 C23 H23 119.9
C24 C23 H23 119.9
C28 C27 H27A 109.5
C28 C27 H27B 109.5
H27A C27 H27B 109.5
C28 C27 H27C 109.5
H27A C27 H27C 109.5
H27B C27 H27C 109.5

loop_
_geom_bond_atom_site_label_1
_geom_bond_atom_site_label_2
_geom_bond_distance
O1 C1 1.243(3)
O7 H7A 0.904(18)
O7 H7B 0.917(19)
O5 C18 1.204(3)
O2 C8 1.240(3)
O8 H8A 0.898(18)
O8 H8B 0.917(18)
O3 C10 1.309(3)
O3 H3 0.8200
O4 C10 1.212(3)
O6 C18 1.319(3)
O6 H6 0.8200
N2 C8 1.341(3)
N2 C19 1.451(3)
N2 H2 0.8600
N1 C1 1.337(3)
N1 C9 1.446(3)
N1 H1 0.8600
C1 C2 1.502(3)
C18 C19 1.529(3)
C8 C5 1.492(3)
C2 C7 1.395(3)
C2 C3 1.401(3)
C10 C9 1.529(3)
C4 C3 1.385(3)
C4 C5 1.403(3)
C4 H4 0.9300
C12 C17 1.384(4)
C12 C13 1.395(4)
C12 C11 1.518(3)
C3 H3A 0.9300
C5 C6 1.395(3)
C19 C20 1.535(3)
C19 H19 0.9800
C6 C7 1.389(3)
C6 H6A 0.9300
C31 C30 1.382(4)
C31 C32 1.388(4)
C31 C34 1.506(4)
C7 H7 0.9300
C9 C11 1.542(3)
C9 H9 0.9800
C21 C22 1.385(4)
C21 C26 1.389(4)
C21 C20 1.513(3)
C20 H20A 0.9700
C20 H20B 0.9700
C11 H11A 0.9700
C11 H11B 0.9700
C17 C16 1.391(4)
C17 H17 0.9300
C13 C14 1.387(4)
C13 H13 0.9300
C26 C25 1.394(4)
C26 H26 0.9300
C33 C28 1.384(4)
C33 C32 1.389(4)
C33 H33 0.9300
C32 H32 0.9300
C28 C29 1.396(5)
C28 C27 1.511(4)
C30 C29 1.377(4)
C30 H30 0.9300
C22 C23 1.387(4)
C22 H22 0.9300
C16 C15 1.378(5)
C16 H16 0.9300
C34 H34A 0.9600
C34 H34B 0.9600
C34 H34C 0.9600
C15 C14 1.383(5)
C15 H15 0.9300
C29 H29 0.9300
C25 C24 1.375(5)
C25 H25 0.9300
C24 C23 1.391(5)
C24 H24 0.9300
C14 H14 0.9300
C23 H23 0.9300
C27 H27A 0.9600
C27 H27B 0.9600
C27 H27C 0.9600

loop_
_geom_torsion_atom_site_label_1
_geom_torsion_atom_site_label_2
_geom_torsion_atom_site_label_3
_geom_torsion_atom_site_label_4
_geom_torsion
C9 N1 C1 O1 -2.6(4)
C9 N1 C1 C2 178.9(2)
C19 N2 C8 O2 -3.9(3)
C19 N2 C8 C5 176.0(2)
O1 C1 C2 C7 143.2(3)
N1 C1 C2 C7 -38.3(3)
O1 C1 C2 C3 -38.7(3)
N1 C1 C2 C3 139.8(2)
C5 C4 C3 C2 -0.2(4)
C7 C2 C3 C4 1.2(4)
C1 C2 C3 C4 -176.9(2)
C3 C4 C5 C6 -0.6(4)
C3 C4 C5 C8 179.7(2)
O2 C8 C5 C6 34.2(3)
N2 C8 C5 C6 -145.7(2)
O2 C8 C5 C4 -146.1(3)
N2 C8 C5 C4 34.0(3)
C8 N2 C19 C18 -69.9(3)
C8 N2 C19 C20 167.0(2)
O5 C18 C19 N2 -7.4(4)
O6 C18 C19 N2 172.4(2)
O5 C18 C19 C20 116.3(3)
O6 C18 C19 C20 -63.9(3)
C4 C5 C6 C7 0.4(4)
C8 C5 C6 C7 -179.9(2)
C5 C6 C7 C2 0.6(4)
C3 C2 C7 C6 -1.4(4)
C1 C2 C7 C6 176.7(2)
C1 N1 C9 C10 63.9(3)
C1 N1 C9 C11 -64.4(3)
O4 C10 C9 N1 11.1(3)
O3 C10 C9 N1 -172.3(2)
O4 C10 C9 C11 140.0(2)
O3 C10 C9 C11 -43.4(3)
C22 C21 C20 C19 104.3(3)
C26 C21 C20 C19 -75.5(3)
N2 C19 C20 C21 -68.5(3)
C18 C19 C20 C21 168.1(2)
C17 C12 C11 C9 -52.5(3)
C13 C12 C11 C9 126.6(2)
N1 C9 C11 C12 -46.9(3)
C10 C9 C11 C12 -174.7(2)
C13 C12 C17 C16 -0.6(4)
C11 C12 C17 C16 178.5(2)
C17 C12 C13 C14 0.5(4)
C11 C12 C13 C14 -178.6(2)
C22 C21 C26 C25 -1.3(4)
C20 C21 C26 C25 178.6(3)
C30 C31 C32 C33 1.8(4)
C34 C31 C32 C33 -176.2(3)
C28 C33 C32 C31 -0.4(5)
C32 C33 C28 C29 -1.2(5)
C32 C33 C28 C27 178.5(3)
C32 C31 C30 C29 -1.7(5)
C34 C31 C30 C29 176.3(3)
C26 C21 C22 C23 1.6(5)
C20 C21 C22 C23 -178.2(3)
C12 C17 C16 C15 -0.2(4)
C17 C16 C15 C14 1.1(5)
C31 C30 C29 C28 0.2(5)
C33 C28 C29 C30 1.3(5)
C27 C28 C29 C30 -178.4(3)
C21 C26 C25 C24 0.1(5)
C26 C25 C24 C23 0.7(5)
C16 C15 C14 C13 -1.2(5)
C12 C13 C14 C15 0.4(4)
C21 C22 C23 C24 -0.9(5)
C25 C24 C23 C22 -0.3(5)
